data_1515680
loop_
_publ_author_name
'P\'erez-Gal\'an, Patricia'
'Herrero-G\'omez, Elena'
'Hog, Daniel T.'
'Martin, Nolwenn J. A.'
'Maseras, Feliu'
'Echavarren, Antonio M.'

_publ_section_title
;
 Mechanism of the gold-catalyzed cyclopropanation of alkenes with
 1,6-enynes
;
_journal_issue 1
_journal_name_full 'Chemical Science'
_journal_page_first 141
_journal_paper_doi 10.1039/c0sc00335b
_journal_volume 2
_journal_year 2011
_chemical_formula_sum 'C33 H31 N O2 S'
_chemical_formula_weight 505.65
_chemical_name_systematic
;
?
;
_space_group_IT_number 15
_symmetry_cell_setting monoclinic
_symmetry_space_group_name_Hall '-C 2yc'
_symmetry_space_group_name_H-M 'C 1 2/c 1'
_atom_sites_solution_hydrogens geom
_atom_sites_solution_primary direct
_atom_sites_solution_secondary difmap
_audit_creation_method SHELXL-97
_cell_angle_alpha 90.00
_cell_angle_beta 98.150(2)
_cell_angle_gamma 90.00
_cell_formula_units_Z 8
_cell_length_a 52.0309(19)
_cell_length_b 6.2004(2)
_cell_length_c 16.2321(6)
_cell_measurement_reflns_used 9950
_cell_measurement_temperature 100(2)
_cell_measurement_theta_max 28.35
_cell_measurement_theta_min 2.54
_cell_volume 5183.8(3)
_computing_cell_refinement 'Bruker APEX2 v2009.1-0'
_computing_data_collection 'Bruker APEX2 v2009.1-0'
_computing_data_reduction 'Bruker SAINT V7.60A'
_computing_molecular_graphics 'Bruker SHELXTL'
_computing_publication_material 'Bruker SHELXTL'
_computing_structure_refinement 'SHELXS-97 (Sheldrick, 2008)'
_computing_structure_solution 'SHELXS-97 (Sheldrick, 2008)'
_diffrn_ambient_temperature 100(2)
_diffrn_detector_area_resol_mean 512
_diffrn_detector_type '4K CCD area detector APEX II'
_diffrn_measured_fraction_theta_full 1.000
_diffrn_measured_fraction_theta_max 1.000
_diffrn_measurement_device_type 'Kappa 4-axis goniometer bruker-nonius'
_diffrn_measurement_method
;
Fullsphere data collection, phi and omega scans
;
_diffrn_measurement_specimen_support 'magnetic support whith 10 micron nylon fiber cryoloop'
_diffrn_radiation_monochromator 'Multilayer Montel 200 mirrors'
_diffrn_radiation_type MoK\a
_diffrn_radiation_wavelength 0.71073
_diffrn_reflns_av_R_equivalents 0.0453
_diffrn_reflns_av_sigmaI/netI 0.0197
_diffrn_reflns_limit_h_max 67
_diffrn_reflns_limit_h_min -67
_diffrn_reflns_limit_k_max 8
_diffrn_reflns_limit_k_min -8
_diffrn_reflns_limit_l_max 21
_diffrn_reflns_limit_l_min -21
_diffrn_reflns_number 59966
_diffrn_reflns_theta_full 27.50
_diffrn_reflns_theta_max 27.50
_diffrn_reflns_theta_min 0.79
_diffrn_source 'rotating anode X-ray tube'
_diffrn_source_current 70
_diffrn_source_power 50
_diffrn_source_size '3 mm x 0.3 mm fine focus'
_diffrn_source_type 'Bruker-Nonius FR 591'
_exptl_absorpt_coefficient_mu 0.157
_exptl_absorpt_correction_T_max 1.0
_exptl_absorpt_correction_T_min 0.9845
_exptl_absorpt_correction_type empirical
_exptl_absorpt_process_details
;
SADABS Version 2008/1 Bruker-Nonius
Blessing, Acta Cryst. (1995) A51 33-38
;
_exptl_crystal_colour colourless
_exptl_crystal_density_diffrn 1.296
_exptl_crystal_density_method 'not measured'
_exptl_crystal_description Block
_exptl_crystal_F_000 2144
_exptl_crystal_size_max 0.15
_exptl_crystal_size_mid 0.10
_exptl_crystal_size_min 0.05
_refine_diff_density_max 0.457
_refine_diff_density_min -0.440
_refine_diff_density_rms 0.121
_refine_ls_extinction_method none
_refine_ls_goodness_of_fit_ref 1.103
_refine_ls_hydrogen_treatment noref
_refine_ls_matrix_type full
_refine_ls_number_parameters 335
_refine_ls_number_reflns 5942
_refine_ls_number_restraints 0
_refine_ls_restrained_S_all 1.103
_refine_ls_R_factor_all 0.0464
_refine_ls_R_factor_gt 0.0396
_refine_ls_shift/su_max 0.000
_refine_ls_shift/su_mean 0.000
_refine_ls_structure_factor_coef Fsqd
_refine_ls_weighting_details 'calc w=1/[\s^2^(Fo^2^)+(0.0675P)^2^+4.3252P] where P=(Fo^2^+2Fc^2^)/3'
_refine_ls_weighting_scheme calc
_refine_ls_wR_factor_gt 0.1089
_refine_ls_wR_factor_ref 0.1219
_reflns_number_gt 5272
_reflns_number_total 5942
_reflns_threshold_expression >2sigma(I)
_cod_data_source_file c0sc00335b.txt
_cod_data_source_block ppg744_0m
_cod_depositor_comments
;
The following automatic conversions were performed:
'_diffrn_measurement_specimen_suppport' tag replaced with
'_diffrn_measurement_specimen_support'.

Automatic conversion script
Id: cif_correct_tags 1440 2010-10-19 06:21:57Z saulius 

The following automatic conversions were performed:

'_symmetry_cell_setting' value 'Monoclinic' changed to 'monoclinic'
according to
/usr/data/users/saulius/automatic-downloads/retrospective/RSC/lib/dictionaries/cif_core.dic
dictionary named 'cif_core.dic' version 2.4.2 from 2011-04-26.

Automatic conversion script
Id: cif_fix_values 2281 2013-09-26 08:29:07Z andrius 
;
_cod_original_sg_symbol_H-M C2/c
_cod_database_code 1515680

loop_
_symmetry_equiv_pos_as_xyz
'x, y, z'
'-x, y, -z+1/2'
'x+1/2, y+1/2, z'
'-x+1/2, y+1/2, -z+1/2'
'-x, -y, -z'
'x, -y, z-1/2'
'-x+1/2, -y+1/2, -z'
'x+1/2, -y+1/2, z-1/2'

loop_
_atom_site_label
_atom_site_type_symbol
_atom_site_fract_x
_atom_site_fract_y
_atom_site_fract_z
_atom_site_U_iso_or_equiv
_atom_site_adp_type
_atom_site_occupancy
_atom_site_symmetry_multiplicity
_atom_site_calc_flag
_atom_site_refinement_flags
C1 C 0.12834(3) 0.8560(3) 0.27885(9) 0.0281(3) Uani 1 1 d .
H1 H 0.1203 0.9935 0.2791 0.034 Uiso 1 1 calc R
C2 C 0.15138(3) 0.8162(3) 0.33197(10) 0.0348(4) Uani 1 1 d .
H2 H 0.1589 0.9266 0.3682 0.042 Uiso 1 1 calc R
C3 C 0.16329(3) 0.6178(3) 0.33212(10) 0.0362(4) Uani 1 1 d .
H3 H 0.1791 0.5923 0.3678 0.043 Uiso 1 1 calc R
C4 C 0.15220(3) 0.4553(3) 0.28015(10) 0.0338(4) Uani 1 1 d .
H4 H 0.1603 0.3180 0.2805 0.041 Uiso 1 1 calc R
C5 C 0.12909(3) 0.4941(3) 0.22728(9) 0.0273(3) Uani 1 1 d .
H5 H 0.1215 0.3820 0.1921 0.033 Uiso 1 1 calc R
C6 C 0.11703(3) 0.6954(3) 0.22539(8) 0.0226(3) Uani 1 1 d .
C7 C 0.09217(3) 0.7297(2) 0.16799(8) 0.0199(3) Uani 1 1 d .
H7 H 0.0770 0.6483 0.1838 0.024 Uiso 1 1 calc R
C8 C 0.08524(3) 0.9448(2) 0.12720(8) 0.0206(3) Uani 1 1 d .
H8 H 0.0991 1.0571 0.1377 0.025 Uiso 1 1 calc R
C9 C 0.05811(3) 1.0310(2) 0.11575(8) 0.0213(3) Uani 1 1 d .
C10 C 0.05344(3) 1.2396(3) 0.08578(10) 0.0279(3) Uani 1 1 d .
H10 H 0.0676 1.3263 0.0746 0.034 Uiso 1 1 calc R
C11 C 0.02839(3) 1.3236(3) 0.07188(10) 0.0345(4) Uani 1 1 d .
H11 H 0.0256 1.4658 0.0507 0.041 Uiso 1 1 calc R
C12 C 0.00752(3) 1.2008(3) 0.08873(10) 0.0349(4) Uani 1 1 d .
H12 H -0.0096 1.2581 0.0795 0.042 Uiso 1 1 calc R
C13 C 0.01185(3) 0.9940(3) 0.11907(11) 0.0360(4) Uani 1 1 d .
H13 H -0.0023 0.9089 0.1310 0.043 Uiso 1 1 calc R
C14 C 0.03693(3) 0.9090(3) 0.13233(10) 0.0296(3) Uani 1 1 d .
H14 H 0.0396 0.7662 0.1529 0.036 Uiso 1 1 calc R
C15 C 0.09192(2) 0.7541(2) 0.07465(8) 0.0186(3) Uani 1 1 d .
H15 H 0.0764 0.6872 0.0407 0.022 Uiso 1 1 calc R
C16 C 0.11607(2) 0.7430(2) 0.03410(8) 0.0185(3) Uani 1 1 d .
C17 C 0.11437(3) 0.6551(2) -0.05510(8) 0.0192(3) Uani 1 1 d .
H17 H 0.1262 0.7278 -0.0901 0.023 Uiso 1 1 calc R
C18 C 0.08887(3) 0.5841(2) -0.10171(8) 0.0212(3) Uani 1 1 d .
C19 C 0.07384(3) 0.7342(3) -0.15190(9) 0.0267(3) Uani 1 1 d .
H19 H 0.0802 0.8767 -0.1565 0.032 Uiso 1 1 calc R
C20 C 0.04974(3) 0.6778(3) -0.19527(9) 0.0301(3) Uani 1 1 d .
H20 H 0.0398 0.7815 -0.2290 0.036 Uiso 1 1 calc R
C21 C 0.04033(3) 0.4710(3) -0.18920(10) 0.0310(3) Uani 1 1 d .
H21 H 0.0237 0.4331 -0.2178 0.037 Uiso 1 1 calc R
C22 C 0.05521(3) 0.3191(3) -0.14126(11) 0.0329(4) Uani 1 1 d .
H22 H 0.0489 0.1761 -0.1377 0.039 Uiso 1 1 calc R
C23 C 0.07944(3) 0.3756(3) -0.09806(10) 0.0274(3) Uani 1 1 d .
H23 H 0.0896 0.2700 -0.0658 0.033 Uiso 1 1 calc R
C24 C 0.12814(3) 0.5280(2) 0.01735(8) 0.0203(3) Uani 1 1 d .
H24 H 0.1199 0.3928 0.0347 0.024 Uiso 1 1 calc R
C25 C 0.15730(3) 0.5510(2) 0.03568(8) 0.0210(3) Uani 1 1 d .
H25A H 0.1640 0.5007 0.0926 0.025 Uiso 1 1 calc R
H25B H 0.1661 0.4707 -0.0051 0.025 Uiso 1 1 calc R
C26 C 0.13860(2) 0.9004(2) 0.05700(8) 0.0197(3) Uani 1 1 d .
H26A H 0.1351 1.0404 0.0282 0.024 Uiso 1 1 calc R
H26B H 0.1420 0.9253 0.1178 0.024 Uiso 1 1 calc R
C27 C 0.20332(2) 0.8462(2) 0.14512(8) 0.0203(3) Uani 1 1 d .
C28 C 0.20192(3) 1.0083(2) 0.20349(9) 0.0233(3) Uani 1 1 d .
H28 H 0.1939 1.1421 0.1872 0.028 Uiso 1 1 calc R
C29 C 0.21250(3) 0.9725(3) 0.28624(9) 0.0271(3) Uani 1 1 d .
H29 H 0.2116 1.0830 0.3263 0.033 Uiso 1 1 calc R
C30 C 0.22431(3) 0.7768(3) 0.31099(9) 0.0272(3) Uani 1 1 d .
C31 C 0.23588(3) 0.7381(4) 0.40039(10) 0.0382(4) Uani 1 1 d .
H31A H 0.2260 0.6252 0.4242 0.057 Uiso 1 1 calc R
H31B H 0.2352 0.8716 0.4323 0.057 Uiso 1 1 calc R
H31C H 0.2540 0.6923 0.4027 0.057 Uiso 1 1 calc R
C32 C 0.22526(3) 0.6160(3) 0.25152(9) 0.0268(3) Uani 1 1 d .
H32 H 0.2331 0.4815 0.2680 0.032 Uiso 1 1 calc R
C33 C 0.21499(3) 0.6485(2) 0.16850(9) 0.0241(3) Uani 1 1 d .
H33 H 0.2159 0.5381 0.1284 0.029 Uiso 1 1 calc R
N1 N 0.16059(2) 0.78648(19) 0.02741(7) 0.0195(2) Uani 1 1 d .
O1 O 0.20450(2) 0.76205(19) -0.01092(6) 0.0273(2) Uani 1 1 d .
O2 O 0.18680(2) 1.11576(17) 0.02707(7) 0.0260(2) Uani 1 1 d .
S1 S 0.189781(6) 0.88762(6) 0.04015(2) 0.01992(11) Uani 1 1 d .

loop_
_atom_site_aniso_label
_atom_site_aniso_U_11
_atom_site_aniso_U_22
_atom_site_aniso_U_33
_atom_site_aniso_U_23
_atom_site_aniso_U_13
_atom_site_aniso_U_12
C1 0.0303(7) 0.0350(9) 0.0192(6) -0.0017(6) 0.0039(5) -0.0048(6)
C2 0.0302(8) 0.0529(11) 0.0209(7) 0.0007(7) 0.0018(6) -0.0122(7)
C3 0.0236(7) 0.0639(13) 0.0208(7) 0.0147(7) 0.0028(6) -0.0053(7)
C4 0.0311(8) 0.0448(10) 0.0270(7) 0.0160(7) 0.0090(6) 0.0072(7)
C5 0.0309(7) 0.0305(8) 0.0211(7) 0.0036(6) 0.0060(6) -0.0012(6)
C6 0.0223(6) 0.0303(8) 0.0161(6) 0.0025(5) 0.0055(5) -0.0027(6)
C7 0.0218(6) 0.0215(7) 0.0168(6) -0.0009(5) 0.0043(5) -0.0026(5)
C8 0.0221(6) 0.0199(7) 0.0205(6) -0.0021(5) 0.0059(5) -0.0025(5)
C9 0.0241(6) 0.0237(7) 0.0169(6) -0.0031(5) 0.0051(5) 0.0004(5)
C10 0.0325(7) 0.0242(8) 0.0279(7) 0.0006(6) 0.0068(6) 0.0006(6)
C11 0.0415(9) 0.0299(9) 0.0318(8) 0.0020(7) 0.0040(7) 0.0099(7)
C12 0.0284(7) 0.0472(10) 0.0288(8) -0.0013(7) 0.0030(6) 0.0113(7)
C13 0.0247(7) 0.0466(11) 0.0376(9) 0.0058(8) 0.0077(6) -0.0008(7)
C14 0.0264(7) 0.0306(8) 0.0323(8) 0.0056(6) 0.0056(6) -0.0004(6)
C15 0.0205(6) 0.0192(7) 0.0165(6) -0.0004(5) 0.0037(5) -0.0017(5)
C16 0.0210(6) 0.0189(7) 0.0158(6) -0.0007(5) 0.0028(5) 0.0008(5)
C17 0.0207(6) 0.0211(7) 0.0160(6) -0.0015(5) 0.0032(5) 0.0014(5)
C18 0.0214(6) 0.0269(7) 0.0157(6) -0.0035(5) 0.0044(5) 0.0014(5)
C19 0.0261(7) 0.0321(8) 0.0220(7) 0.0038(6) 0.0032(5) -0.0005(6)
C20 0.0248(7) 0.0427(9) 0.0224(7) 0.0027(6) 0.0020(5) 0.0039(6)
C21 0.0204(6) 0.0448(10) 0.0275(7) -0.0109(7) 0.0024(5) -0.0001(6)
C22 0.0280(7) 0.0305(8) 0.0399(9) -0.0097(7) 0.0036(6) -0.0044(6)
C23 0.0265(7) 0.0267(8) 0.0282(7) -0.0046(6) 0.0015(6) 0.0011(6)
C24 0.0237(6) 0.0186(7) 0.0183(6) -0.0004(5) 0.0021(5) 0.0017(5)
C25 0.0234(6) 0.0193(7) 0.0201(6) 0.0007(5) 0.0018(5) 0.0028(5)
C26 0.0193(6) 0.0192(7) 0.0210(6) -0.0010(5) 0.0043(5) 0.0014(5)
C27 0.0171(6) 0.0237(7) 0.0199(6) 0.0033(5) 0.0017(5) 0.0001(5)
C28 0.0200(6) 0.0248(8) 0.0250(7) 0.0014(6) 0.0030(5) 0.0005(5)
C29 0.0223(6) 0.0356(9) 0.0236(7) -0.0041(6) 0.0040(5) -0.0032(6)
C30 0.0161(6) 0.0435(9) 0.0218(7) 0.0056(6) 0.0020(5) -0.0017(6)
C31 0.0271(7) 0.0646(13) 0.0219(7) 0.0078(8) 0.0003(6) 0.0013(8)
C32 0.0209(6) 0.0329(8) 0.0269(7) 0.0097(6) 0.0036(5) 0.0051(6)
C33 0.0219(6) 0.0263(8) 0.0241(7) 0.0026(6) 0.0034(5) 0.0037(5)
N1 0.0181(5) 0.0202(6) 0.0201(5) 0.0000(4) 0.0026(4) 0.0020(4)
O1 0.0244(5) 0.0359(6) 0.0229(5) 0.0013(4) 0.0083(4) 0.0034(4)
O2 0.0250(5) 0.0237(6) 0.0288(5) 0.0081(4) 0.0025(4) -0.0002(4)
S1 0.01901(16) 0.0229(2) 0.01801(17) 0.00366(12) 0.00325(12) 0.00152(12)

loop_
_atom_type_symbol
_atom_type_description
_atom_type_scat_dispersion_real
_atom_type_scat_dispersion_imag
_atom_type_scat_source
C C 0.0033 0.0016 'International Tables Vol C Tables 4.2.6.8 and 6.1.1.4'
H H 0.0000 0.0000 'International Tables Vol C Tables 4.2.6.8 and 6.1.1.4'
N N 0.0061 0.0033 'International Tables Vol C Tables 4.2.6.8 and 6.1.1.4'
O O 0.0106 0.0060 'International Tables Vol C Tables 4.2.6.8 and 6.1.1.4'
S S 0.1246 0.1234 'International Tables Vol C Tables 4.2.6.8 and 6.1.1.4'

loop_
_geom_angle_atom_site_label_1
_geom_angle_atom_site_label_2
_geom_angle_atom_site_label_3
_geom_angle
C6 C1 C2 120.52(16)
C3 C2 C1 120.38(16)
C2 C3 C4 119.96(15)
C3 C4 C5 119.82(17)
C6 C5 C4 120.86(15)
C1 C6 C5 118.44(14)
C1 C6 C7 122.44(14)
C5 C6 C7 119.10(13)
C6 C7 C8 121.96(12)
C6 C7 C15 121.21(11)
C8 C7 C15 60.49(9)
C9 C8 C7 122.15(12)
C9 C8 C15 119.51(12)
C7 C8 C15 60.11(9)
C10 C9 C14 117.93(14)
C10 C9 C8 119.36(13)
C14 C9 C8 122.70(14)
C9 C10 C11 121.18(15)
C12 C11 C10 120.30(16)
C13 C12 C11 119.22(15)
C12 C13 C14 120.50(16)
C9 C14 C13 120.86(15)
C16 C15 C7 122.89(11)
C16 C15 C8 123.49(12)
C7 C15 C8 59.39(9)
C15 C16 C24 120.89(12)
C15 C16 C26 121.63(11)
C24 C16 C26 106.40(11)
C15 C16 C17 119.29(11)
C24 C16 C17 59.26(9)
C26 C16 C17 113.25(11)
C18 C17 C24 121.94(12)
C18 C17 C16 120.57(11)
C24 C17 C16 59.60(9)
C23 C18 C19 118.19(13)
C23 C18 C17 123.08(13)
C19 C18 C17 118.73(13)
C20 C19 C18 121.04(15)
C21 C20 C19 120.01(15)
C20 C21 C22 119.71(14)
C21 C22 C23 120.23(16)
C18 C23 C22 120.79(15)
C17 C24 C25 117.17(12)
C17 C24 C16 61.13(9)
C25 C24 C16 108.16(11)
N1 C25 C24 101.63(11)
N1 C26 C16 102.56(11)
C28 C27 C33 120.82(13)
C28 C27 S1 119.96(11)
C33 C27 S1 119.21(11)
C27 C28 C29 119.30(14)
C30 C29 C28 120.91(14)
C32 C30 C29 118.73(13)
C32 C30 C31 120.26(15)
C29 C30 C31 121.01(15)
C33 C32 C30 121.39(14)
C32 C33 C27 118.84(14)
C25 N1 C26 109.67(10)
C25 N1 S1 119.12(9)
C26 N1 S1 121.63(9)
O1 S1 O2 120.30(7)
O1 S1 N1 106.38(6)
O2 S1 N1 106.33(6)
O1 S1 C27 107.79(6)
O2 S1 C27 107.80(7)
N1 S1 C27 107.66(6)

loop_
_geom_bond_atom_site_label_1
_geom_bond_atom_site_label_2
_geom_bond_distance
C1 C6 1.395(2)
C1 C2 1.396(2)
C2 C3 1.378(3)
C3 C4 1.386(3)
C4 C5 1.396(2)
C5 C6 1.396(2)
C6 C7 1.4986(19)
C7 C8 1.510(2)
C7 C15 1.5209(17)
C8 C9 1.4961(19)
C8 C15 1.5267(19)
C9 C10 1.391(2)
C9 C14 1.394(2)
C10 C11 1.392(2)
C11 C12 1.385(3)
C12 C13 1.381(3)
C13 C14 1.395(2)
C15 C16 1.5006(17)
C16 C24 1.5147(19)
C16 C26 1.5301(19)
C16 C17 1.5379(18)
C17 C18 1.4972(18)
C17 C24 1.5094(19)
C18 C23 1.387(2)
C18 C19 1.400(2)
C19 C20 1.393(2)
C20 C21 1.381(3)
C21 C22 1.386(2)
C22 C23 1.398(2)
C24 C25 1.5109(18)
C25 N1 1.4784(18)
C26 N1 1.4814(16)
C27 C28 1.390(2)
C27 C33 1.396(2)
C27 S1 1.7679(14)
C28 C29 1.395(2)
C29 C30 1.394(2)
C30 C32 1.393(2)
C30 C31 1.509(2)
C32 C33 1.392(2)
N1 S1 1.6289(11)
O1 S1 1.4351(11)
O2 S1 1.4356(11)

loop_
_geom_torsion_atom_site_label_1
_geom_torsion_atom_site_label_2
_geom_torsion_atom_site_label_3
_geom_torsion_atom_site_label_4
_geom_torsion
C6 C1 C2 C3 0.2(2)
C1 C2 C3 C4 -0.9(2)
C2 C3 C4 C5 0.6(2)
C3 C4 C5 C6 0.6(2)
C2 C1 C6 C5 0.9(2)
C2 C1 C6 C7 179.27(13)
C4 C5 C6 C1 -1.3(2)
C4 C5 C6 C7 -179.69(13)
C1 C6 C7 C8 34.75(19)
C5 C6 C7 C8 -146.90(13)
C1 C6 C7 C15 107.25(16)
C5 C6 C7 C15 -74.41(18)
C6 C7 C8 C9 -141.54(13)
C15 C7 C8 C9 108.05(14)
C6 C7 C8 C15 110.41(14)
C7 C8 C9 C10 173.27(13)
C15 C8 C9 C10 -115.42(15)
C7 C8 C9 C14 -8.1(2)
C15 C8 C9 C14 63.24(19)
C14 C9 C10 C11 -0.7(2)
C8 C9 C10 C11 178.06(14)
C9 C10 C11 C12 0.8(2)
C10 C11 C12 C13 -0.3(3)
C11 C12 C13 C14 -0.3(3)
C10 C9 C14 C13 0.1(2)
C8 C9 C14 C13 -178.58(14)
C12 C13 C14 C9 0.4(3)
C6 C7 C15 C16 0.8(2)
C8 C7 C15 C16 112.39(14)
C6 C7 C15 C8 -111.61(15)
C9 C8 C15 C16 136.25(13)
C7 C8 C15 C16 -111.42(14)
C9 C8 C15 C7 -112.33(14)
C7 C15 C16 C24 79.39(17)
C8 C15 C16 C24 151.98(13)
C7 C15 C16 C26 -59.63(18)
C8 C15 C16 C26 12.96(19)
C7 C15 C16 C17 149.07(13)
C8 C15 C16 C17 -138.34(13)
C15 C16 C17 C18 0.89(19)
C24 C16 C17 C18 111.47(15)
C26 C16 C17 C18 -152.68(13)
C15 C16 C17 C24 -110.57(14)
C26 C16 C17 C24 95.85(12)
C24 C17 C18 C23 -17.8(2)
C16 C17 C18 C23 -88.91(17)
C24 C17 C18 C19 162.65(13)
C16 C17 C18 C19 91.57(16)
C23 C18 C19 C20 1.7(2)
C17 C18 C19 C20 -178.71(13)
C18 C19 C20 C21 -0.1(2)
C19 C20 C21 C22 -1.4(2)
C20 C21 C22 C23 1.1(2)
C19 C18 C23 C22 -2.0(2)
C17 C18 C23 C22 178.46(13)
C21 C22 C23 C18 0.6(2)
C18 C17 C24 C25 154.07(12)
C16 C17 C24 C25 -96.72(13)
C18 C17 C24 C16 -109.21(14)
C15 C16 C24 C17 107.90(13)
C26 C16 C24 C17 -107.68(11)
C15 C16 C24 C25 -140.51(12)
C26 C16 C24 C25 3.90(14)
C17 C16 C24 C25 111.58(12)
C17 C24 C25 N1 43.69(15)
C16 C24 C25 N1 -22.56(13)
C15 C16 C26 N1 160.52(11)
C24 C16 C26 N1 16.43(13)
C17 C16 C26 N1 -46.61(14)
C33 C27 C28 C29 0.4(2)
S1 C27 C28 C29 179.43(10)
C27 C28 C29 C30 -0.2(2)
C28 C29 C30 C32 -0.4(2)
C28 C29 C30 C31 179.68(14)
C29 C30 C32 C33 0.8(2)
C31 C30 C32 C33 -179.28(14)
C30 C32 C33 C27 -0.6(2)
C28 C27 C33 C32 0.0(2)
S1 C27 C33 C32 -179.05(11)
C24 C25 N1 C26 34.61(13)
C24 C25 N1 S1 -178.61(9)
C16 C26 N1 C25 -32.44(13)
C16 C26 N1 S1 -178.24(9)
C25 N1 S1 O1 49.68(11)
C26 N1 S1 O1 -167.61(10)
C25 N1 S1 O2 179.03(10)
C26 N1 S1 O2 -38.26(12)
C25 N1 S1 C27 -65.65(11)
C26 N1 S1 C27 77.06(12)
C28 C27 S1 O1 150.36(11)
C33 C27 S1 O1 -30.60(13)
C28 C27 S1 O2 19.10(13)
C33 C27 S1 O2 -161.87(11)
C28 C27 S1 N1 -95.25(12)
C33 C27 S1 N1 83.79(12)
